data_9017782
loop_
_publ_author_name
'Schluter, J.'
'Malcherek, T.'
'Mihailova, B.'
'Gebhard, G.'

_publ_section_title
;
 The new mineral erikapohlite, Cu3(Zn,Cu,Mg)4Ca2(AsO4)6*2H2O,
 the Ca-dominant analogue of keyite, from Tsumeb, Namibia
;
_journal_name_full 'Neues Jahrbuch fur Mineralogie, Abhandlungen'
_journal_page_first 319
_journal_page_last 325
_journal_volume 190
_journal_year 2013
_chemical_compound_source 'Tsumeb, Namibia'
_chemical_formula_sum 'As3 Ca Cu1.79 H1.4 Mg0.36 O12.7 Zn1.2'
_chemical_name_mineral Erikapohlite
_space_group_IT_number 15
_space_group_name_Hall '-C 2yc'
_space_group_name_H-M_alt 'C 1 2/c 1'
_symmetry_space_group_name_H-M 'C 1 2/c 1'
_cell_angle_alpha 90
_cell_angle_beta 113.939
_cell_angle_gamma 90
_cell_formula_units_Z 4
_cell_length_a 12.6564
_cell_length_b 12.7282
_cell_length_c 6.9148
_cell_volume 1018.105
_database_code_amcsd 0020694
_exptl_crystal_density_diffrn 4.374
_cod_data_source_file inputs/fixed/downloads/18/18910.cif
_cod_data_source_block 18910
_cod_original_formula_sum 'Cu1.79 Zn1.2 Mg.36 Ca As3 O12.7 H1.4'
_cod_database_code 9017782

loop_
_space_group_symop_operation_xyz
x,y,z
1/2+x,1/2+y,z
x,-y,1/2+z
1/2+x,1/2-y,1/2+z
-x,y,1/2-z
1/2-x,1/2+y,1/2-z
-x,-y,-z
1/2-x,1/2-y,-z

loop_
_atom_site_label
_atom_site_fract_x
_atom_site_fract_y
_atom_site_fract_z
_atom_site_occupancy
_atom_site_U_iso_or_equiv
_atom_site_type_symbol
_atom_site_attached_hydrogens
Cu4 0.00000 0.48500 0.75000 1.00000 0.04700 Cu 0
Cu6 0.00000 0.00000 0.00000 0.35000 0.03000 Cu 0
Zn 0.73200 0.65700 0.13800 0.60000 0.04200 Zn 0
Cu 0.73200 0.65700 0.13800 0.22000 0.04200 Cu 0
Mg 0.73200 0.65700 0.13800 0.18000 0.04200 Mg 0
Ca 0.00000 0.24500 0.25000 1.00000 0.03600 Ca 0
As1 0.00000 0.27400 0.75000 1.00000 0.04900 As 0
As2 0.74800 0.38900 0.14000 1.00000 0.05100 As 0
O1 0.70300 0.50700 0.13400 1.00000 0.03000 O 0
O2 0.80600 0.17500 0.09300 1.00000 0.03000 O 0
O3 0.72600 0.30800 0.29600 1.00000 0.03000 O 0
Wat4 0.00000 0.03900 0.25000 0.70000 0.03000 O 2
O5 0.09200 0.37600 0.74600 1.00000 0.03000 O 0
O6 0.03800 0.19500 0.94700 1.00000 0.03000 O 0
O7 0.89900 0.40700 0.22700 1.00000 0.03000 O 0

loop_
_cod_changelog_entry_id
_cod_changelog_entry_author
_cod_changelog_entry_date
_cod_changelog_entry_text
1
;cod-tools version 3.8.0
Id: cif_guess_AMCSD_atom_types 9574 2023-05-10 09:00:05Z saulius
;
2023-05-10T18:58:44+03:00
;Derived atom types and hydrogen counts
from atom names that follow the AMCSD naming convention
(Wat == water, O-H == hydroxyl).
;

loop_
_cod_related_entry_id
_cod_related_entry_database
_cod_related_entry_code
1 AMCSD 0020694
